data_2103804
loop_
_publ_author_name
'Bowes, Katharine F.'
'Ferguson, George'
'Lough, Alan J.'
'Zakaria, Choudhury M.'
'Glidewell, Christopher'

_publ_section_title
;
 Phosphonoacetic acid as a building block in supramolecular chemistry:
 salts with organic polyamines
;
_journal_issue 1
_journal_name_full 'Acta Crystallographica Section B'
_journal_page_first 87
_journal_page_last 99
_journal_paper_doi 10.1107/S010876810201858X
_journal_volume 59
_journal_year 2003
_chemical_formula_moiety 'C6 H12 N2, C2 H5 O5 P'
_chemical_formula_sum 'C8 H17 N2 O5 P'
_chemical_formula_weight 252.21
_chemical_name_systematic
;
1,4-Diazabicyclo[2.2.2]octane--phosphonoacetic acid (1/1)
;
_space_group_IT_number 29
_symmetry_cell_setting orthorhombic
_symmetry_space_group_name_Hall 'P 2c -2ac'
_symmetry_space_group_name_H-M 'P c a 21'
_atom_sites_solution_hydrogens geom
_atom_sites_solution_primary direct
_atom_sites_solution_secondary difmap
_cell_angle_alpha 90.00
_cell_angle_beta 90.00
_cell_angle_gamma 90.00
_cell_formula_units_Z 4
_cell_length_a 20.3011(17)
_cell_length_b 6.7692(5)
_cell_length_c 8.0158(6)
_cell_measurement_reflns_used 1987
_cell_measurement_temperature 150.0(10)
_cell_measurement_theta_max 25.49
_cell_measurement_theta_min 3.62
_cell_volume 1101.55(15)
_computing_cell_refinement 'DENZO-SMN (Otwinowski & Minor, 1997)'
_computing_data_collection 'Kappa-CCD server software (Nonius, 1997)'
_computing_data_reduction 'DENZO-SMN (Otwinowski & Minor, 1997)'
_computing_molecular_graphics 'PLATON (Spek, 2002)'
_computing_publication_material 'SHELXL-97 (Sheldrick, 1997a) and PRPKAPPA (Ferguson, 1999)'
_computing_structure_refinement 'SHELXL-97 (Sheldrick, 1997a)'
_computing_structure_solution 'SHELXS-97 (Sheldrick, 1997b)'
_diffrn_ambient_temperature 150.0(10)
_diffrn_measured_fraction_theta_full 0.995
_diffrn_measured_fraction_theta_max 0.995
_diffrn_measurement_device_type Kappa-CCD
_diffrn_measurement_method '\f scans, and \w scans with \k offsets'
_diffrn_radiation_monochromator graphite
_diffrn_radiation_source 'fine-focus sealed X-ray tube'
_diffrn_radiation_type 'Mo K\a'
_diffrn_radiation_wavelength 0.71073
_diffrn_reflns_av_R_equivalents 0.119
_diffrn_reflns_av_sigmaI/netI 0.1126
_diffrn_reflns_limit_h_max 24
_diffrn_reflns_limit_h_min -21
_diffrn_reflns_limit_k_max 8
_diffrn_reflns_limit_k_min -8
_diffrn_reflns_limit_l_max 9
_diffrn_reflns_limit_l_min -9
_diffrn_reflns_number 7195
_diffrn_reflns_theta_full 25.49
_diffrn_reflns_theta_max 25.49
_diffrn_reflns_theta_min 3.62
_diffrn_standards_decay_% 0
_exptl_absorpt_coefficient_mu 0.259
_exptl_absorpt_correction_type none
_exptl_crystal_colour colourless
_exptl_crystal_density_diffrn 1.521
_exptl_crystal_density_method 'not measured'
_exptl_crystal_description plate
_exptl_crystal_F_000 536
_exptl_crystal_size_max 0.18
_exptl_crystal_size_mid 0.10
_exptl_crystal_size_min 0.03
_refine_diff_density_max 0.301
_refine_diff_density_min -0.525
_refine_ls_abs_structure_details 'Flack (1983); 884 Friedel pairs'
_refine_ls_abs_structure_Flack 0.1(2)
_refine_ls_extinction_method none
_refine_ls_goodness_of_fit_ref 1.024
_refine_ls_hydrogen_treatment constr
_refine_ls_matrix_type full
_refine_ls_number_parameters 148
_refine_ls_number_reflns 1987
_refine_ls_number_restraints 1
_refine_ls_restrained_S_all 1.024
_refine_ls_R_factor_all 0.0834
_refine_ls_R_factor_gt 0.0550
_refine_ls_shift/su_max 0.016
_refine_ls_shift/su_mean 0.001
_refine_ls_structure_factor_coef Fsqd
_refine_ls_weighting_details 'w=1/[\s^2^(Fo^2^)+(0.0527P)^2^+0.0408P] where P=(Fo^2^+2Fc^2^)/3'
_refine_ls_weighting_scheme calc
_refine_ls_wR_factor_gt 0.1239
_refine_ls_wR_factor_ref 0.1409
_reflns_number_gt 1462
_reflns_number_total 1987
_reflns_threshold_expression >2\s(I)
_cod_data_source_file bm0057.cif
_cod_data_source_block I
_cod_original_sg_symbol_H-M 'P ca21'
_cod_database_code 2103804
_cod_database_fobs_code 2103804

loop_
_symmetry_equiv_pos_as_xyz
'x, y, z'
'-x, -y, z+1/2'
'-x+1/2, y, z+1/2'
'x+1/2, -y, z'

loop_
_atom_site_label
_atom_site_fract_x
_atom_site_fract_y
_atom_site_fract_z
_atom_site_U_iso_or_equiv
_atom_site_adp_type
_atom_site_calc_flag
_atom_site_refinement_flags
_atom_site_occupancy
_atom_site_type_symbol
P1 0.68565(6) 0.48698(16) 0.53883(16) 0.0289(3) Uani d . 1 P
O1 0.54657(16) 0.2173(5) 0.5973(4) 0.0400(9) Uani d . 1 O
O2 0.52098(19) 0.4200(5) 0.3873(4) 0.0425(9) Uani d . 1 O
O3 0.72162(17) 0.6460(5) 0.6475(4) 0.0370(9) Uani d . 1 O
O4 0.70480(16) 0.2805(5) 0.5891(5) 0.0362(8) Uani d . 1 O
O5 0.69242(17) 0.5376(5) 0.3583(4) 0.0374(9) Uani d . 1 O
C1 0.5513(2) 0.3857(7) 0.5141(6) 0.0327(12) Uani d . 1 C
C2 0.5992(3) 0.5261(7) 0.5928(6) 0.0325(11) Uani d . 1 C
N1 0.43608(18) 0.0288(5) 0.5533(5) 0.0285(8) Uani d . 1 N
N2 0.32223(18) -0.1258(6) 0.5745(5) 0.0307(9) Uani d . 1 N
C11 0.3922(3) 0.1118(8) 0.4248(6) 0.0377(13) Uani d . 1 C
C12 0.4408(2) -0.1871(6) 0.5285(7) 0.0342(11) Uani d . 1 C
C13 0.4072(2) 0.0661(8) 0.7185(6) 0.0349(12) Uani d . 1 C
C21 0.3229(2) 0.0148(8) 0.4322(7) 0.0350(12) Uani d . 1 C
C22 0.3726(2) -0.2848(6) 0.5465(7) 0.0334(10) Uani d . 1 C
C23 0.3382(3) -0.0194(7) 0.7326(6) 0.0319(11) Uani d . 1 C
H1 0.5133 0.1547 0.5641 0.060 Uiso calc R 1 H
H3 0.7417 0.5900 0.7260 0.056 Uiso calc R 1 H
H4 0.7423 0.2824 0.6336 0.054 Uiso calc R 1 H
H2A 0.5946 0.5164 0.7155 0.039 Uiso calc R 1 H
H2B 0.5868 0.6623 0.5602 0.039 Uiso calc R 1 H
H11A 0.4117 0.0896 0.3132 0.045 Uiso calc R 1 H
H11B 0.3879 0.2561 0.4419 0.045 Uiso calc R 1 H
H12A 0.4714 -0.2439 0.6119 0.041 Uiso calc R 1 H
H12B 0.4587 -0.2149 0.4160 0.041 Uiso calc R 1 H
H13A 0.4055 0.2103 0.7386 0.042 Uiso calc R 1 H
H13B 0.4357 0.0065 0.8053 0.042 Uiso calc R 1 H
H21A 0.2887 0.1173 0.4481 0.042 Uiso calc R 1 H
H21B 0.3136 -0.0560 0.3267 0.042 Uiso calc R 1 H
H22A 0.3618 -0.3599 0.4441 0.040 Uiso calc R 1 H
H22B 0.3728 -0.3777 0.6419 0.040 Uiso calc R 1 H
H23A 0.3359 -0.1118 0.8281 0.038 Uiso calc R 1 H
H23B 0.3060 0.0880 0.7516 0.038 Uiso calc R 1 H

loop_
_atom_site_aniso_label
_atom_site_aniso_U_11
_atom_site_aniso_U_22
_atom_site_aniso_U_33
_atom_site_aniso_U_12
_atom_site_aniso_U_13
_atom_site_aniso_U_23
P1 0.0313(6) 0.0284(6) 0.0272(6) 0.0007(5) -0.0005(6) -0.0006(6)
O1 0.0363(19) 0.042(2) 0.0412(18) -0.0059(15) -0.0050(17) 0.0099(16)
O2 0.046(2) 0.047(2) 0.034(2) -0.0038(19) -0.0062(18) 0.0013(18)
O3 0.039(2) 0.0304(19) 0.042(2) -0.0003(16) -0.0120(17) -0.0025(15)
O4 0.0341(18) 0.0305(17) 0.044(2) 0.0036(15) -0.0089(17) 0.0050(15)
O5 0.037(2) 0.050(2) 0.0250(17) -0.0004(16) 0.0048(15) 0.0041(16)
C1 0.035(3) 0.034(3) 0.030(3) 0.000(2) 0.004(2) 0.000(2)
C2 0.040(3) 0.034(3) 0.024(2) 0.001(2) 0.002(2) -0.001(2)
N1 0.0325(19) 0.0296(19) 0.023(2) 0.0012(15) -0.0022(18) 0.001(2)
N2 0.037(2) 0.030(2) 0.026(2) 0.0030(16) -0.0015(18) 0.0015(16)
C11 0.049(3) 0.032(3) 0.032(3) -0.004(2) -0.005(2) 0.008(2)
C12 0.041(3) 0.026(2) 0.036(3) 0.000(2) 0.003(2) -0.001(3)
C13 0.036(3) 0.038(3) 0.031(2) -0.008(2) 0.003(2) -0.005(2)
C21 0.039(3) 0.035(3) 0.030(3) 0.000(2) 0.000(2) 0.002(2)
C22 0.038(3) 0.024(2) 0.038(3) 0.0027(19) 0.001(2) 0.001(3)
C23 0.038(3) 0.028(3) 0.030(3) -0.001(2) 0.003(2) -0.002(2)

loop_
_atom_type_symbol
_atom_type_description
_atom_type_scat_dispersion_real
_atom_type_scat_dispersion_imag
_atom_type_scat_source
C C 0.0033 0.0016 'International Tables Vol C Tables 4.2.6.8 and 6.1.1.4'
H H 0.0000 0.0000 'International Tables Vol C Tables 4.2.6.8 and 6.1.1.4'
N N 0.0061 0.0033 'International Tables Vol C Tables 4.2.6.8 and 6.1.1.4'
O O 0.0106 0.0060 'International Tables Vol C Tables 4.2.6.8 and 6.1.1.4'
P P 0.1023 0.0942 'International Tables Vol C Tables 4.2.6.8 and 6.1.1.4'

loop_
_geom_angle_atom_site_label_1
_geom_angle_atom_site_label_2
_geom_angle_atom_site_label_3
_geom_angle
_geom_angle_publ_flag
O5 P1 O4 116.6(2) no
O5 P1 O3 109.8(2) no
O4 P1 O3 111.6(2) no
O5 P1 C2 106.5(2) no
O4 P1 C2 108.6(2) no
O3 P1 C2 102.5(2) no
C1 O1 H1 109.5 no
P1 O3 H3 109.5 no
P1 O4 H4 109.5 no
O2 C1 O1 123.4(5) no
O2 C1 C2 124.2(5) no
O1 C1 C2 112.4(4) no
C1 C2 P1 115.5(3) no
C1 C2 H2A 108.4 no
P1 C2 H2A 108.4 no
C1 C2 H2B 108.4 no
P1 C2 H2B 108.4 no
H2A C2 H2B 107.5 no
C13 N1 C11 108.9(4) no
C13 N1 C12 108.5(4) no
C11 N1 C12 108.8(4) no
C21 N2 C23 109.9(4) no
C21 N2 C22 109.8(4) no
C23 N2 C22 109.0(4) no
N1 C11 C21 111.1(4) no
N1 C11 H11A 109.4 no
C21 C11 H11A 109.4 no
N1 C11 H11B 109.4 no
C21 C11 H11B 109.4 no
H11A C11 H11B 108.0 no
N1 C12 C22 110.7(4) no
N1 C12 H12A 109.5 no
C22 C12 H12A 109.5 no
N1 C12 H12B 109.5 no
C22 C12 H12B 109.5 no
H12A C12 H12B 108.1 no
N1 C13 C23 111.6(4) no
N1 C13 H13A 109.3 no
C23 C13 H13A 109.3 no
N1 C13 H13B 109.3 no
C23 C13 H13B 109.3 no
H13A C13 H13B 108.0 no
N2 C21 C11 107.9(4) no
N2 C21 H21A 110.1 no
C11 C21 H21A 110.1 no
N2 C21 H21B 110.1 no
C11 C21 H21B 110.1 no
H21A C21 H21B 108.4 no
N2 C22 C12 108.6(3) no
N2 C22 H22A 110.0 no
C12 C22 H22A 110.0 no
N2 C22 H22B 110.0 no
C12 C22 H22B 110.0 no
H22A C22 H22B 108.4 no
N2 C23 C13 108.7(4) no
N2 C23 H23A 109.9 no
C13 C23 H23A 109.9 no
N2 C23 H23B 109.9 no
C13 C23 H23B 109.9 no
H23A C23 H23B 108.3 no

loop_
_geom_bond_atom_site_label_1
_geom_bond_atom_site_label_2
_geom_bond_distance
_geom_bond_publ_flag
P1 O5 1.493(3) no
P1 O4 1.506(3) no
P1 O3 1.565(3) no
P1 C2 1.827(5) no
O1 C1 1.324(6) no
O1 H1 0.84 no
O2 C1 1.211(5) no
O3 H3 0.84 no
O4 H4 0.84 no
C1 C2 1.498(7) no
C2 H2A 0.99 no
C2 H2B 0.99 no
N1 C13 1.470(6) no
N1 C11 1.473(6) no
N1 C12 1.478(5) no
N2 C21 1.486(6) no
N2 C23 1.493(6) no
N2 C22 1.502(6) no
C11 C21 1.554(7) no
C11 H11A 0.99 no
C11 H11B 0.99 no
C12 C22 1.541(6) no
C12 H12A 0.99 no
C12 H12B 0.99 no
C13 C23 1.520(7) no
C13 H13A 0.99 no
C13 H13B 0.99 no
C21 H21A 0.99 no
C21 H21B 0.99 no
C22 H22A 0.99 no
C22 H22B 0.99 no
C23 H23A 0.99 no
C23 H23B 0.99 no

loop_
_geom_hbond_atom_site_label_D
_geom_hbond_atom_site_label_H
_geom_hbond_atom_site_label_A
_geom_hbond_site_symmetry_A
_geom_hbond_distance_DH
_geom_hbond_distance_HA
_geom_hbond_distance_DA
_geom_hbond_angle_DHA
_geom_hbond_publ_flag
O1 H1 N1 . 0.84 1.79 2.605(5) 164 y
O3 H3 O5 3_655 0.84 1.74 2.538(5) 157 y
O4 H4 N2 4 0.84 2.00 2.606(5) 129 y

loop_
_geom_torsion_atom_site_label_1
_geom_torsion_atom_site_label_2
_geom_torsion_atom_site_label_3
_geom_torsion_atom_site_label_4
_geom_torsion
_geom_torsion_publ_flag
O2 C1 C2 P1 -95.8(5) no
O1 C1 C2 P1 83.1(5) no
O5 P1 C2 C1 67.9(4) no
O4 P1 C2 C1 -58.5(4) no
O3 P1 C2 C1 -176.8(3) no
C13 N1 C11 C21 -60.2(5) no
C12 N1 C11 C21 57.9(6) no
C13 N1 C12 C22 57.2(5) no
C11 N1 C12 C22 -61.1(5) no
C11 N1 C13 C23 57.0(5) no
C12 N1 C13 C23 -61.3(5) no
C23 N2 C21 C11 58.1(5) no
C22 N2 C21 C11 -61.7(5) no
N1 C11 C21 N2 2.8(6) no
C21 N2 C22 C12 58.8(5) no
C23 N2 C22 C12 -61.6(5) no
N1 C12 C22 N2 3.1(6) no
C21 N2 C23 C13 -62.0(5) no
C22 N2 C23 C13 58.3(5) no
N1 C13 C23 N2 3.0(6) no

loop_
_cod_related_entry_id
_cod_related_entry_database
_cod_related_entry_code
1 ChemSpider 30654506
